data_7103456
loop_
_publ_author_name
'K\"uhn, Elisabeth'
'Bulach, V\'eronique'
'Hosseini, Mir Wais'

_publ_section_title
;
 Molecular tectonics: control of pore size and polarity in 3-D
 hexagonal coordination networks based on porphyrins and a zinc cation.
;
_journal_issue 41
_journal_name_full 'Chemical communications (Cambridge, England)'
_journal_page_first 5104
_journal_page_last 5106
_journal_paper_doi 10.1039/b812831f
_journal_year 2008
_chemical_formula_sum 'C45 H25 Cl3 F6 N6 Zn'
_chemical_formula_weight 935.43
_chemical_name_systematic
;
?
;
_space_group_IT_number 14
_symmetry_cell_setting monoclinic
_symmetry_space_group_name_Hall '-P 2yn'
_symmetry_space_group_name_H-M 'P 1 21/n 1'
_atom_sites_solution_hydrogens geom
_atom_sites_solution_primary direct
_atom_sites_solution_secondary difmap
_audit_creation_method SHELXL-97
_cell_angle_alpha 90.00
_cell_angle_beta 101.433(3)
_cell_angle_gamma 90.00
_cell_formula_units_Z 4
_cell_length_a 17.0482(11)
_cell_length_b 14.1382(10)
_cell_length_c 17.2892(11)
_cell_measurement_reflns_used 1463
_cell_measurement_temperature 173(2)
_cell_measurement_theta_max 18.95
_cell_measurement_theta_min 2.44
_cell_volume 4084.5(5)
_computing_cell_refinement 'Bruker SMART'
_computing_data_collection 'Bruker SMART'
_computing_data_reduction 'Bruker SAINT'
_computing_molecular_graphics 'Bruker SHELXTL'
_computing_publication_material 'Bruker SHELXTL'
_computing_structure_refinement 'SHELXL-97 (Sheldrick, 1997)'
_computing_structure_solution 'SHELXS-97 (Sheldrick, 1990)'
_diffrn_ambient_temperature 173(2)
_diffrn_measured_fraction_theta_full 0.976
_diffrn_measured_fraction_theta_max 0.976
_diffrn_measurement_device_type 'CCD area detector'
_diffrn_measurement_method 'phi and omega scans'
_diffrn_radiation_monochromator graphite
_diffrn_radiation_source 'fine-focus sealed tube'
_diffrn_radiation_type MoK\a
_diffrn_radiation_wavelength 0.71073
_diffrn_reflns_av_R_equivalents 0.0881
_diffrn_reflns_av_sigmaI/netI 0.1814
_diffrn_reflns_limit_h_max 22
_diffrn_reflns_limit_h_min -21
_diffrn_reflns_limit_k_max 15
_diffrn_reflns_limit_k_min -18
_diffrn_reflns_limit_l_max 22
_diffrn_reflns_limit_l_min -20
_diffrn_reflns_number 22805
_diffrn_reflns_theta_full 27.56
_diffrn_reflns_theta_max 27.56
_diffrn_reflns_theta_min 2.36
_exptl_absorpt_coefficient_mu 0.867
_exptl_absorpt_correction_T_max 0.9418
_exptl_absorpt_correction_T_min 0.8526
_exptl_absorpt_correction_type multi-scan
_exptl_absorpt_process_details sadabs
_exptl_crystal_colour red
_exptl_crystal_density_diffrn 1.521
_exptl_crystal_density_meas ?
_exptl_crystal_density_method 'not measured'
_exptl_crystal_description plate
_exptl_crystal_F_000 1888
_exptl_crystal_size_max 0.19
_exptl_crystal_size_mid 0.12
_exptl_crystal_size_min 0.07
_refine_diff_density_max 1.663
_refine_diff_density_min -1.610
_refine_diff_density_rms 0.134
_refine_ls_extinction_method none
_refine_ls_goodness_of_fit_ref 1.162
_refine_ls_hydrogen_treatment constr
_refine_ls_matrix_type full
_refine_ls_number_parameters 532
_refine_ls_number_reflns 9223
_refine_ls_number_restraints 0
_refine_ls_restrained_S_all 1.162
_refine_ls_R_factor_all 0.2317
_refine_ls_R_factor_gt 0.0976
_refine_ls_shift/su_max 0.000
_refine_ls_shift/su_mean 0.000
_refine_ls_structure_factor_coef Fsqd
_refine_ls_weighting_details 'calc w=1/[\s^2^(Fo^2^)+(0.1000P)^2^+0.5885P] where P=(Fo^2^+2Fc^2^)/3'
_refine_ls_weighting_scheme calc
_refine_ls_wR_factor_gt 0.2227
_refine_ls_wR_factor_ref 0.2781
_reflns_number_gt 3675
_reflns_number_total 9223
_reflns_threshold_expression >2sigma(I)
_cod_data_source_file b812831f.txt
_cod_data_source_block e878a
_cod_depositor_comments
;
The following automatic conversions were performed:
'_symmetry_cell_setting' value 'Monoclinic' changed to 'monoclinic'
according to '/home/saulius/struct/CIF-dictionaries/cif_core.dic'
dictionary named 'cif_core.dic' version 2.4.1 from 2010-06-29.

Automatic conversion script
Id: cif_fix_enum 1527 2010-12-29 10:47:43Z saulius 

The following automatic conversions were performed:

'_exptl_crystal_density_meas' value 'none' was changed to '?' - the
value is perceived as not measured.

Automatic conversion script
Id: cif_fix_values 3008 2015-01-20 13:52:24Z robertas 
;
_cod_original_sg_symbol_H-M P2(1)/n
_cod_database_code 7103456

loop_
_symmetry_equiv_pos_as_xyz
'x, y, z'
'-x+1/2, y+1/2, -z+1/2'
'-x, -y, -z'
'x-1/2, -y-1/2, z-1/2'

loop_
_atom_site_label
_atom_site_type_symbol
_atom_site_fract_x
_atom_site_fract_y
_atom_site_fract_z
_atom_site_U_iso_or_equiv
_atom_site_adp_type
_atom_site_occupancy
_atom_site_symmetry_multiplicity
_atom_site_calc_flag
_atom_site_refinement_flags
_atom_site_disorder_assembly
_atom_site_disorder_group
Zn1 Zn 0.55123(5) 0.24509(7) 0.16754(5) 0.0280(3) Uani 1 1 d . . .
N1 N 0.5885(4) 0.1796(4) 0.2763(3) 0.0298(15) Uani 1 1 d . . .
N2 N 0.6025(4) 0.1361(5) 0.1169(3) 0.0295(15) Uani 1 1 d . . .
N3 N 0.4878(4) 0.2807(4) 0.0561(4) 0.0279(15) Uani 1 1 d . . .
N4 N 0.4670(3) 0.3178(5) 0.2152(4) 0.0299(15) Uani 1 1 d . . .
C1 C 0.5696(5) 0.2075(6) 0.3475(5) 0.0340(19) Uani 1 1 d . . .
C2 C 0.6179(5) 0.1531(6) 0.4100(5) 0.038(2) Uani 1 1 d . . .
H2 H 0.6173 0.1580 0.4647 0.046 Uiso 1 1 calc R . .
C3 C 0.6643(5) 0.0939(6) 0.3770(5) 0.037(2) Uani 1 1 d . . .
H3 H 0.7020 0.0499 0.4042 0.045 Uiso 1 1 calc R . .
C4 C 0.6459(5) 0.1100(5) 0.2931(5) 0.0314(19) Uani 1 1 d . . .
C5 C 0.6778(5) 0.0618(6) 0.2366(5) 0.0317(19) Uani 1 1 d . . .
C6 C 0.6578(4) 0.0710(5) 0.1545(4) 0.0292(18) Uani 1 1 d . . .
C7 C 0.6885(5) 0.0169(6) 0.0976(5) 0.040(2) Uani 1 1 d . . .
H7 H 0.7282 -0.0311 0.1089 0.048 Uiso 1 1 calc R . .
C8 C 0.6523(5) 0.0451(6) 0.0259(5) 0.041(2) Uani 1 1 d . . .
H8 H 0.6600 0.0200 -0.0230 0.049 Uiso 1 1 calc R . .
C9 C 0.5988(5) 0.1212(6) 0.0369(5) 0.0325(19) Uani 1 1 d . . .
C10 C 0.5483(5) 0.1712(6) -0.0241(4) 0.0328(19) Uani 1 1 d . . .
C11 C 0.4965(4) 0.2435(6) -0.0139(4) 0.0298(17) Uani 1 1 d . . .
C12 C 0.4416(5) 0.2889(6) -0.0777(5) 0.038(2) Uani 1 1 d . . .
H12 H 0.4347 0.2751 -0.1324 0.045 Uiso 1 1 calc R . .
C13 C 0.4017(5) 0.3554(6) -0.0433(5) 0.041(2) Uani 1 1 d . . .
H13 H 0.3624 0.3980 -0.0699 0.049 Uiso 1 1 calc R . .
C14 C 0.4298(4) 0.3495(6) 0.0399(5) 0.0332(19) Uani 1 1 d . . .
C15 C 0.3995(4) 0.4034(5) 0.0965(5) 0.0289(18) Uani 1 1 d . . .
C16 C 0.4161(4) 0.3874(5) 0.1773(4) 0.0285(18) Uani 1 1 d . . .
C17 C 0.3824(5) 0.4393(6) 0.2338(5) 0.036(2) Uani 1 1 d . . .
H17 H 0.3453 0.4900 0.2230 0.044 Uiso 1 1 calc R . .
C18 C 0.4132(5) 0.4028(6) 0.3051(5) 0.039(2) Uani 1 1 d . . .
H18 H 0.4016 0.4232 0.3540 0.047 Uiso 1 1 calc R . .
C19 C 0.4662(5) 0.3284(6) 0.2946(5) 0.0337(19) Uani 1 1 d . . .
C20 C 0.5136(4) 0.2745(6) 0.3563(5) 0.0321(19) Uani 1 1 d . . .
C21 C 0.7384(5) -0.0135(6) 0.2660(4) 0.0313(19) Uani 1 1 d . . .
C22 C 0.7191(5) -0.1084(6) 0.2707(5) 0.046(2) Uani 1 1 d . . .
H22 H 0.6649 -0.1285 0.2576 0.055 Uiso 1 1 calc R . .
C23 C 0.6257(5) 0.4395(6) 0.1895(5) 0.0339(19) Uani 1 1 d . . .
H23 H 0.5710 0.4572 0.1749 0.041 Uiso 1 1 calc R . .
N5 N 0.6438(4) 0.3491(5) 0.1865(4) 0.0304(15) Uani 1 1 d . . .
C24 C 0.7207(5) 0.3270(6) 0.2053(5) 0.043(2) Uani 1 1 d . . .
H24 H 0.7352 0.2625 0.2021 0.052 Uiso 1 1 calc R . .
C25 C 0.8185(5) 0.0098(6) 0.2872(5) 0.038(2) Uani 1 1 d . . .
H25 H 0.8351 0.0738 0.2858 0.045 Uiso 1 1 calc R . .
C26 C 0.5504(4) 0.1412(6) -0.1071(4) 0.0298(18) Uani 1 1 d . . .
C27 C 0.5807(6) 0.2013(6) -0.1574(5) 0.047(2) Uani 1 1 d . . .
H27 H 0.6023 0.2608 -0.1386 0.057 Uiso 1 1 calc R . .
C28 C 0.5799(6) 0.1749(7) -0.2361(5) 0.052(3) Uani 1 1 d . . .
H28 H 0.6011 0.2162 -0.2701 0.062 Uiso 1 1 calc R . .
C29 C 0.5490(5) 0.0911(7) -0.2628(5) 0.040(2) Uani 1 1 d . . .
C30 C 0.5453(6) 0.0630(8) -0.3473(6) 0.055(3) Uani 1 1 d . . .
F1 F 0.5635(4) -0.0283(5) -0.3538(3) 0.085(2) Uani 1 1 d . . .
F2 F 0.4735(4) 0.0762(5) -0.3920(3) 0.088(2) Uani 1 1 d . . .
F3 F 0.5953(4) 0.1106(5) -0.3815(3) 0.081(2) Uani 1 1 d . . .
C31 C 0.5198(5) 0.0288(6) -0.2135(5) 0.037(2) Uani 1 1 d . . .
H31 H 0.4998 -0.0314 -0.2322 0.045 Uiso 1 1 calc R . .
C32 C 0.5203(5) 0.0555(6) -0.1379(5) 0.037(2) Uani 1 1 d . . .
H32 H 0.4990 0.0133 -0.1047 0.044 Uiso 1 1 calc R . .
C33 C 0.3445(4) 0.4820(6) 0.0646(4) 0.0286(18) Uani 1 1 d . . .
C34 C 0.3686(5) 0.5593(6) 0.0274(5) 0.039(2) Uani 1 1 d . . .
H34 H 0.4225 0.5634 0.0209 0.047 Uiso 1 1 calc R . .
C35 C 0.3163(5) 0.6307(6) -0.0005(5) 0.043(2) Uani 1 1 d . . .
H35 H 0.3356 0.6824 -0.0265 0.052 Uiso 1 1 calc R . .
N6 N 0.2409(5) 0.6317(5) 0.0065(4) 0.0442(19) Uani 1 1 d . . .
C36 C 0.2153(5) 0.5572(7) 0.0435(5) 0.044(2) Uani 1 1 d . . .
H36 H 0.1609 0.5561 0.0490 0.053 Uiso 1 1 calc R . .
C37 C 0.2642(5) 0.4823(6) 0.0739(5) 0.040(2) Uani 1 1 d . . .
H37 H 0.2439 0.4319 0.1006 0.048 Uiso 1 1 calc R . .
C38 C 0.4989(5) 0.2942(6) 0.4373(4) 0.0312(19) Uani 1 1 d . . .
C39 C 0.5518(5) 0.3443(7) 0.4918(5) 0.045(2) Uani 1 1 d . . .
H39 H 0.6014 0.3638 0.4799 0.054 Uiso 1 1 calc R . .
C40 C 0.5334(6) 0.3676(7) 0.5658(5) 0.054(3) Uani 1 1 d . . .
H40 H 0.5695 0.4040 0.6030 0.065 Uiso 1 1 calc R . .
C41 C 0.4630(5) 0.3368(6) 0.5827(5) 0.043(2) Uani 1 1 d . . .
C42 C 0.4399(8) 0.3697(8) 0.6570(7) 0.063(3) Uani 1 1 d . . .
F4 F 0.4033(5) 0.4536(6) 0.6491(4) 0.102(3) Uani 1 1 d . . .
F5 F 0.3925(5) 0.3095(5) 0.6839(4) 0.106(3) Uani 1 1 d . . .
F6 F 0.5010(4) 0.3807(5) 0.7170(3) 0.086(2) Uani 1 1 d . . .
C43 C 0.4089(6) 0.2850(7) 0.5300(5) 0.050(3) Uani 1 1 d . . .
H43 H 0.3598 0.2643 0.5424 0.060 Uiso 1 1 calc R . .
C44 C 0.4290(6) 0.2640(7) 0.4573(5) 0.049(2) Uani 1 1 d . . .
H44 H 0.3928 0.2273 0.4202 0.059 Uiso 1 1 calc R . .
C45 C 0.8041(10) 0.3562(12) 0.6692(10) 0.1284(9) Uani 1 1 d . . .
H45 H 0.8636 0.3596 0.6860 0.154 Uiso 1 1 calc R . .
Cl1 Cl 0.7659(3) 0.4715(3) 0.6630(3) 0.1284(9) Uani 1 1 d . . .
Cl2 Cl 0.7805(2) 0.3081(3) 0.5708(3) 0.1284(9) Uani 1 1 d . . .
Cl3 Cl 0.7679(3) 0.2901(3) 0.7350(3) 0.1284(9) Uani 1 1 d . . .

loop_
_atom_site_aniso_label
_atom_site_aniso_U_11
_atom_site_aniso_U_22
_atom_site_aniso_U_33
_atom_site_aniso_U_23
_atom_site_aniso_U_13
_atom_site_aniso_U_12
Zn1 0.0317(5) 0.0246(5) 0.0277(4) -0.0004(5) 0.0060(3) 0.0000(5)
N1 0.042(4) 0.022(3) 0.027(4) -0.004(3) 0.009(3) 0.004(3)
N2 0.034(4) 0.033(4) 0.021(3) -0.001(3) 0.006(3) 0.001(3)
N3 0.028(3) 0.026(3) 0.032(4) -0.006(3) 0.011(3) 0.006(3)
N4 0.030(4) 0.034(4) 0.026(4) 0.002(3) 0.007(3) 0.002(3)
C1 0.033(5) 0.038(5) 0.030(5) 0.003(4) 0.003(4) 0.002(4)
C2 0.039(5) 0.045(5) 0.032(5) 0.002(4) 0.008(4) 0.002(4)
C3 0.041(5) 0.040(5) 0.029(5) 0.005(4) 0.001(4) 0.010(4)
C4 0.037(5) 0.026(4) 0.031(4) 0.004(4) 0.005(4) 0.007(4)
C5 0.037(5) 0.025(4) 0.031(4) 0.000(4) -0.001(4) 0.005(4)
C6 0.030(4) 0.028(4) 0.030(4) 0.008(4) 0.008(3) 0.001(4)
C7 0.042(5) 0.036(5) 0.044(6) 0.002(4) 0.014(4) 0.009(4)
C8 0.065(6) 0.032(5) 0.028(5) -0.008(4) 0.016(4) 0.011(5)
C9 0.039(5) 0.025(4) 0.032(5) -0.006(4) 0.003(4) -0.006(4)
C10 0.037(5) 0.037(5) 0.025(4) 0.000(4) 0.009(4) -0.003(4)
C11 0.038(4) 0.023(4) 0.028(4) -0.002(4) 0.004(3) 0.008(4)
C12 0.043(5) 0.046(5) 0.023(4) 0.003(4) 0.003(4) 0.007(4)
C13 0.045(5) 0.042(5) 0.035(5) 0.019(4) 0.007(4) 0.019(4)
C14 0.032(4) 0.033(5) 0.034(5) 0.000(4) 0.006(4) 0.007(4)
C15 0.029(4) 0.024(4) 0.033(5) -0.002(4) 0.004(3) 0.001(4)
C16 0.028(4) 0.024(4) 0.033(5) -0.003(4) 0.007(3) 0.004(3)
C17 0.043(5) 0.033(5) 0.035(5) -0.004(4) 0.011(4) 0.007(4)
C18 0.050(5) 0.035(5) 0.034(5) -0.006(4) 0.013(4) 0.013(4)
C19 0.039(5) 0.033(5) 0.032(5) -0.003(4) 0.014(4) -0.001(4)
C20 0.029(4) 0.033(5) 0.034(5) 0.003(4) 0.007(3) -0.001(4)
C21 0.038(5) 0.028(5) 0.028(5) 0.005(4) 0.008(4) 0.010(4)
C22 0.033(5) 0.031(5) 0.072(7) 0.000(5) 0.002(5) 0.001(4)
C23 0.033(5) 0.028(4) 0.040(5) 0.000(4) 0.004(4) 0.000(4)
N5 0.027(4) 0.031(4) 0.031(4) -0.002(3) 0.001(3) 0.003(3)
C24 0.037(5) 0.026(5) 0.063(6) 0.002(4) 0.000(4) 0.001(4)
C25 0.041(5) 0.032(5) 0.038(5) 0.002(4) 0.002(4) -0.006(4)
C26 0.027(4) 0.032(5) 0.030(4) -0.001(4) 0.007(3) 0.004(4)
C27 0.073(7) 0.033(5) 0.043(5) -0.009(4) 0.027(5) -0.014(5)
C28 0.076(7) 0.049(6) 0.036(5) 0.000(5) 0.022(5) -0.013(5)
C29 0.046(5) 0.044(6) 0.031(5) -0.011(4) 0.008(4) -0.003(5)
C30 0.062(7) 0.053(6) 0.050(7) -0.008(6) 0.015(6) -0.003(6)
F1 0.144(6) 0.067(4) 0.055(4) -0.021(3) 0.044(4) 0.004(4)
F2 0.085(5) 0.133(7) 0.040(4) -0.020(4) -0.001(3) 0.000(4)
F3 0.103(5) 0.103(5) 0.049(4) -0.017(4) 0.046(3) -0.026(4)
C31 0.037(5) 0.045(6) 0.031(5) -0.014(4) 0.010(4) -0.006(4)
C32 0.038(5) 0.040(5) 0.034(5) 0.005(4) 0.011(4) -0.003(4)
C33 0.031(4) 0.030(4) 0.025(4) -0.005(4) 0.007(3) 0.005(4)
C34 0.041(5) 0.035(5) 0.042(5) 0.001(4) 0.009(4) 0.002(4)
C35 0.052(6) 0.036(5) 0.041(5) 0.005(4) 0.006(4) 0.018(5)
N6 0.053(5) 0.032(4) 0.045(5) 0.007(4) 0.006(4) 0.013(4)
C36 0.038(5) 0.046(6) 0.050(6) 0.006(5) 0.011(4) 0.013(5)
C37 0.036(5) 0.035(5) 0.048(6) 0.001(4) 0.008(4) 0.005(4)
C38 0.040(5) 0.028(4) 0.027(4) -0.001(4) 0.010(4) -0.001(4)
C39 0.040(5) 0.059(6) 0.041(5) -0.016(5) 0.019(4) -0.007(5)
C40 0.055(6) 0.065(7) 0.040(6) -0.016(5) 0.005(5) -0.015(5)
C41 0.051(6) 0.046(6) 0.038(5) -0.011(5) 0.023(4) -0.011(5)
C42 0.085(8) 0.055(7) 0.056(7) -0.012(6) 0.030(6) -0.007(7)
F4 0.138(7) 0.112(6) 0.072(5) -0.011(4) 0.058(4) 0.044(5)
F5 0.150(7) 0.115(6) 0.079(5) -0.040(4) 0.082(5) -0.072(5)
F6 0.125(6) 0.095(5) 0.042(4) -0.020(4) 0.024(4) -0.013(5)
C43 0.049(6) 0.058(6) 0.048(6) -0.011(5) 0.021(5) -0.020(5)
C44 0.066(6) 0.044(6) 0.040(5) -0.010(5) 0.014(4) -0.021(5)
C45 0.1223(19) 0.1074(19) 0.162(2) 0.0236(17) 0.0431(17) 0.0190(15)
Cl1 0.1223(19) 0.1074(19) 0.162(2) 0.0236(17) 0.0431(17) 0.0190(15)
Cl2 0.1223(19) 0.1074(19) 0.162(2) 0.0236(17) 0.0431(17) 0.0190(15)
Cl3 0.1223(19) 0.1074(19) 0.162(2) 0.0236(17) 0.0431(17) 0.0190(15)

loop_
_atom_type_symbol
_atom_type_description
_atom_type_scat_dispersion_real
_atom_type_scat_dispersion_imag
_atom_type_scat_source
C C 0.0033 0.0016 'International Tables Vol C Tables 4.2.6.8 and 6.1.1.4'
H H 0.0000 0.0000 'International Tables Vol C Tables 4.2.6.8 and 6.1.1.4'
N N 0.0061 0.0033 'International Tables Vol C Tables 4.2.6.8 and 6.1.1.4'
Zn Zn 0.2839 1.4301 'International Tables Vol C Tables 4.2.6.8 and 6.1.1.4'
F F 0.0171 0.0103 'International Tables Vol C Tables 4.2.6.8 and 6.1.1.4'
Cl Cl 0.1484 0.1585 'International Tables Vol C Tables 4.2.6.8 and 6.1.1.4'

loop_
_geom_angle_atom_site_label_1
_geom_angle_atom_site_label_2
_geom_angle_atom_site_label_3
_geom_angle
_geom_angle_site_symmetry_1
_geom_angle_site_symmetry_3
_geom_angle_publ_flag
N2 Zn1 N4 158.9(2) . . ?
N2 Zn1 N3 88.5(2) . . ?
N4 Zn1 N3 88.6(2) . . ?
N2 Zn1 N1 88.4(2) . . ?
N4 Zn1 N1 88.4(2) . . ?
N3 Zn1 N1 163.1(2) . . ?
N2 Zn1 N5 102.6(2) . . ?
N4 Zn1 N5 98.5(2) . . ?
N3 Zn1 N5 102.0(2) . . ?
N1 Zn1 N5 94.8(2) . . ?
C4 N1 C1 107.2(6) . . ?
C4 N1 Zn1 125.9(5) . . ?
C1 N1 Zn1 126.3(5) . . ?
C6 N2 C9 105.0(6) . . ?
C6 N2 Zn1 127.4(5) . . ?
C9 N2 Zn1 126.9(5) . . ?
C11 N3 C14 107.1(6) . . ?
C11 N3 Zn1 127.4(5) . . ?
C14 N3 Zn1 125.5(5) . . ?
C19 N4 C16 105.3(6) . . ?
C19 N4 Zn1 126.5(5) . . ?
C16 N4 Zn1 125.6(5) . . ?
C20 C1 N1 125.6(7) . . ?
C20 C1 C2 126.1(8) . . ?
N1 C1 C2 108.4(7) . . ?
C3 C2 C1 107.9(7) . . ?
C3 C2 H2 126.1 . . ?
C1 C2 H2 126.1 . . ?
C2 C3 C4 107.4(7) . . ?
C2 C3 H3 126.3 . . ?
C4 C3 H3 126.3 . . ?
N1 C4 C5 124.3(7) . . ?
N1 C4 C3 109.2(7) . . ?
C5 C4 C3 126.5(7) . . ?
C4 C5 C6 128.2(7) . . ?
C4 C5 C21 116.7(7) . . ?
C6 C5 C21 115.1(7) . . ?
N2 C6 C5 123.1(7) . . ?
N2 C6 C7 110.0(7) . . ?
C5 C6 C7 127.0(7) . . ?
C8 C7 C6 108.4(7) . . ?
C8 C7 H7 125.8 . . ?
C6 C7 H7 125.8 . . ?
C7 C8 C9 106.7(7) . . ?
C7 C8 H8 126.6 . . ?
C9 C8 H8 126.6 . . ?
N2 C9 C10 124.6(7) . . ?
N2 C9 C8 109.8(7) . . ?
C10 C9 C8 125.5(7) . . ?
C11 C10 C9 125.8(7) . . ?
C11 C10 C26 117.8(7) . . ?
C9 C10 C26 116.4(7) . . ?
N3 C11 C10 125.8(7) . . ?
N3 C11 C12 110.0(7) . . ?
C10 C11 C12 124.2(7) . . ?
C13 C12 C11 106.0(7) . . ?
C13 C12 H12 127.0 . . ?
C11 C12 H12 127.0 . . ?
C12 C13 C14 107.7(7) . . ?
C12 C13 H13 126.2 . . ?
C14 C13 H13 126.2 . . ?
N3 C14 C15 125.9(7) . . ?
N3 C14 C13 109.3(7) . . ?
C15 C14 C13 124.8(7) . . ?
C16 C15 C14 125.4(7) . . ?
C16 C15 C33 118.8(7) . . ?
C14 C15 C33 115.8(7) . . ?
C15 C16 N4 125.1(7) . . ?
C15 C16 C17 125.1(7) . . ?
N4 C16 C17 109.8(7) . . ?
C18 C17 C16 107.0(7) . . ?
C18 C17 H17 126.5 . . ?
C16 C17 H17 126.5 . . ?
C17 C18 C19 108.0(7) . . ?
C17 C18 H18 126.0 . . ?
C19 C18 H18 126.0 . . ?
N4 C19 C18 109.8(7) . . ?
N4 C19 C20 124.7(7) . . ?
C18 C19 C20 125.5(7) . . ?
C1 C20 C19 126.0(7) . . ?
C1 C20 C38 118.8(7) . . ?
C19 C20 C38 115.2(7) . . ?
C25 C21 C22 116.6(7) . . ?
C25 C21 C5 120.0(7) . . ?
C22 C21 C5 123.4(7) . . ?
C24 C22 C21 119.3(8) 2_645 . ?
C24 C22 H22 120.4 2_645 . ?
C21 C22 H22 120.4 . . ?
N5 C23 C25 123.9(8) . 2_655 ?
N5 C23 H23 118.1 . . ?
C25 C23 H23 118.1 2_655 . ?
C23 N5 C24 116.5(7) . . ?
C23 N5 Zn1 120.2(5) . . ?
C24 N5 Zn1 122.8(6) . . ?
N5 C24 C22 124.1(8) . 2_655 ?
N5 C24 H24 117.9 . . ?
C22 C24 H24 117.9 2_655 . ?
C23 C25 C21 119.6(8) 2_645 . ?
C23 C25 H25 120.2 2_645 . ?
C21 C25 H25 120.2 . . ?
C32 C26 C27 116.9(7) . . ?
C32 C26 C10 122.5(7) . . ?
C27 C26 C10 120.6(7) . . ?
C26 C27 C28 120.6(8) . . ?
C26 C27 H27 119.7 . . ?
C28 C27 H27 119.7 . . ?
C29 C28 C27 119.7(9) . . ?
C29 C28 H28 120.1 . . ?
C27 C28 H28 120.1 . . ?
C28 C29 C31 120.9(8) . . ?
C28 C29 C30 120.5(9) . . ?
C31 C29 C30 118.6(8) . . ?
F3 C30 F2 105.8(9) . . ?
F3 C30 F1 105.9(9) . . ?
F2 C30 F1 106.8(9) . . ?
F3 C30 C29 113.3(8) . . ?
F2 C30 C29 112.7(8) . . ?
F1 C30 C29 111.8(8) . . ?
C32 C31 C29 118.7(8) . . ?
C32 C31 H31 120.6 . . ?
C29 C31 H31 120.6 . . ?
C31 C32 C26 123.1(8) . . ?
C31 C32 H32 118.5 . . ?
C26 C32 H32 118.5 . . ?
C34 C33 C37 116.0(8) . . ?
C34 C33 C15 122.9(7) . . ?
C37 C33 C15 121.0(7) . . ?
C35 C34 C33 121.2(8) . . ?
C35 C34 H34 119.4 . . ?
C33 C34 H34 119.4 . . ?
N6 C35 C34 123.7(9) . . ?
N6 C35 H35 118.2 . . ?
C34 C35 H35 118.2 . . ?
C35 N6 C36 116.7(8) . . ?
N6 C36 C37 123.3(8) . . ?
N6 C36 H36 118.3 . . ?
C37 C36 H36 118.3 . . ?
C36 C37 C33 119.0(8) . . ?
C36 C37 H37 120.5 . . ?
C33 C37 H37 120.5 . . ?
C39 C38 C44 118.4(8) . . ?
C39 C38 C20 122.1(7) . . ?
C44 C38 C20 119.4(7) . . ?
C38 C39 C40 120.6(8) . . ?
C38 C39 H39 119.7 . . ?
C40 C39 H39 119.7 . . ?
C41 C40 C39 118.8(8) . . ?
C41 C40 H40 120.6 . . ?
C39 C40 H40 120.6 . . ?
C40 C41 C43 122.2(8) . . ?
C40 C41 C42 118.7(9) . . ?
C43 C41 C42 118.7(9) . . ?
F5 C42 F6 103.9(9) . . ?
F5 C42 F4 107.7(10) . . ?
F6 C42 F4 104.8(9) . . ?
F5 C42 C41 112.7(9) . . ?
F6 C42 C41 114.2(10) . . ?
F4 C42 C41 112.8(9) . . ?
C41 C43 C44 117.2(8) . . ?
C41 C43 H43 121.4 . . ?
C44 C43 H43 121.4 . . ?
C38 C44 C43 122.6(8) . . ?
C38 C44 H44 118.7 . . ?
C43 C44 H44 118.7 . . ?
Cl3 C45 Cl1 112.1(9) . . ?
Cl3 C45 Cl2 112.7(10) . . ?
Cl1 C45 Cl2 106.4(9) . . ?
Cl3 C45 H45 108.5 . . ?
Cl1 C45 H45 108.5 . . ?
Cl2 C45 H45 108.5 . . ?

loop_
_geom_bond_atom_site_label_1
_geom_bond_atom_site_label_2
_geom_bond_distance
_geom_bond_site_symmetry_2
_geom_bond_publ_flag
Zn1 N2 2.052(6) . ?
Zn1 N4 2.065(6) . ?
Zn1 N3 2.075(6) . ?
Zn1 N1 2.079(6) . ?
Zn1 N5 2.134(6) . ?
N1 C4 1.377(9) . ?
N1 C1 1.389(10) . ?
N2 C6 1.384(9) . ?
N2 C9 1.388(9) . ?
N3 C11 1.353(9) . ?
N3 C14 1.377(9) . ?
N4 C19 1.382(9) . ?
N4 C16 1.389(9) . ?
C1 C20 1.375(11) . ?
C1 C2 1.445(11) . ?
C2 C3 1.352(11) . ?
C2 H2 0.9500 . ?
C3 C4 1.441(10) . ?
C3 H3 0.9500 . ?
C4 C5 1.388(11) . ?
C5 C6 1.398(10) . ?
C5 C21 1.500(10) . ?
C6 C7 1.426(11) . ?
C7 C8 1.331(11) . ?
C7 H7 0.9500 . ?
C8 C9 1.447(11) . ?
C8 H8 0.9500 . ?
C9 C10 1.413(11) . ?
C10 C11 1.385(10) . ?
C10 C26 1.505(10) . ?
C11 C12 1.447(10) . ?
C12 C13 1.364(11) . ?
C12 H12 0.9500 . ?
C13 C14 1.426(10) . ?
C13 H13 0.9500 . ?
C14 C15 1.415(10) . ?
C15 C16 1.387(10) . ?
C15 C33 1.489(10) . ?
C16 C17 1.431(10) . ?
C17 C18 1.343(11) . ?
C17 H17 0.9500 . ?
C18 C19 1.422(11) . ?
C18 H18 0.9500 . ?
C19 C20 1.425(11) . ?
C20 C38 1.498(10) . ?
C21 C25 1.381(11) . ?
C21 C22 1.388(11) . ?
C22 C24 1.374(11) 2_645 ?
C22 H22 0.9500 . ?
C23 N5 1.318(9) . ?
C23 C25 1.379(11) 2_655 ?
C23 H23 0.9500 . ?
N5 C24 1.325(9) . ?
C24 C22 1.374(11) 2_655 ?
C24 H24 0.9500 . ?
C25 C23 1.379(11) 2_645 ?
C25 H25 0.9500 . ?
C26 C32 1.381(11) . ?
C26 C27 1.386(11) . ?
C27 C28 1.407(11) . ?
C27 H27 0.9500 . ?
C28 C29 1.340(12) . ?
C28 H28 0.9500 . ?
C29 C31 1.384(12) . ?
C29 C30 1.504(12) . ?
C30 F3 1.315(11) . ?
C30 F2 1.324(11) . ?
C30 F1 1.337(11) . ?
C31 C32 1.360(10) . ?
C31 H31 0.9500 . ?
C32 H32 0.9500 . ?
C33 C34 1.371(11) . ?
C33 C37 1.409(10) . ?
C34 C35 1.369(11) . ?
C34 H34 0.9500 . ?
C35 N6 1.315(10) . ?
C35 H35 0.9500 . ?
N6 C36 1.348(11) . ?
C36 C37 1.385(11) . ?
C36 H36 0.9500 . ?
C37 H37 0.9500 . ?
C38 C39 1.366(11) . ?
C38 C44 1.373(11) . ?
C39 C40 1.414(11) . ?
C39 H39 0.9500 . ?
C40 C41 1.361(12) . ?
C40 H40 0.9500 . ?
C41 C43 1.373(12) . ?
C41 C42 1.491(12) . ?
C42 F5 1.321(12) . ?
C42 F6 1.326(12) . ?
C42 F4 1.335(12) . ?
C43 C44 1.399(12) . ?
C43 H43 0.9500 . ?
C44 H44 0.9500 . ?
C45 Cl3 1.682(16) . ?
C45 Cl1 1.751(16) . ?
C45 Cl2 1.802(17) . ?
C45 H45 1.0000 . ?
